data_4133397
loop_
_publ_author_name
'de la Vega-Hern\'andez, Karen'
'Romain, Elise'
'Coffinet, Anais'
'Bijouard, Kajetan'
'Gontard, Geoffrey'
'Chemla, Fabrice'
'Ferreira, Franck'
'Jackowski, Olivier'
'Perez-Luna, Alejandro'

_publ_section_title
;
 Radical Germylzincation of \a-Heteroatom-Substituted Alkynes.
;
_journal_issue 50
_journal_name_full 'Journal of the American Chemical Society'
_journal_page_first 17632
_journal_page_last 17642
_journal_paper_doi 10.1021/jacs.8b09851
_journal_volume 140
_journal_year 2018
_chemical_formula_moiety 'C50 H48 Ge2 N2 O4 Zn, 2(C H2 Cl2)'
_chemical_formula_sum 'C52 H52 Cl4 Ge2 N2 O4 Zn'
_chemical_formula_weight 1121.30
_space_group_crystal_system orthorhombic
_space_group_IT_number 29
_space_group_name_Hall 'P 2c -2ac'
_space_group_name_H-M_alt 'P c a 21'
_atom_sites_solution_hydrogens geom
_atom_sites_solution_primary dual
_atom_sites_solution_secondary difmap
_audit_creation_method SHELXL-2014/7
_cell_angle_alpha 90
_cell_angle_beta 90
_cell_angle_gamma 90
_cell_formula_units_Z 8
_cell_length_a 21.4118(5)
_cell_length_b 12.0493(2)
_cell_length_c 39.1926(8)
_cell_measurement_reflns_used 9672
_cell_measurement_temperature 200(1)
_cell_measurement_theta_max 24.78
_cell_measurement_theta_min 2.17
_cell_volume 10111.6(4)
_computing_cell_refinement 'Bruker SAINT'
_computing_data_collection 'Bruker APEX2'
_computing_data_reduction 'Bruker SAINT'
_computing_molecular_graphics 'SXGRAPH (Farrugia, 2012)'
_computing_publication_material 'WinGX (Farrugia, 2012)'
_computing_structure_refinement 'SHELXL (Sheldrick, 2015)'
_computing_structure_solution 'SHELXT (Sheldrick, 2015)'
_diffrn_ambient_temperature 200(1)
_diffrn_measured_fraction_theta_full 0.999
_diffrn_measured_fraction_theta_max 0.998
_diffrn_measurement_device_type 'Bruker APEX-II CCD'
_diffrn_measurement_method '\f and \w scans'
_diffrn_radiation_monochromator 'curved graphite'
_diffrn_radiation_source 'fine-focus sealed tube'
_diffrn_radiation_type MoK\a
_diffrn_radiation_wavelength 0.71073
_diffrn_reflns_av_R_equivalents 0.0439
_diffrn_reflns_av_unetI/netI 0.0597
_diffrn_reflns_Laue_measured_fraction_full 0.999
_diffrn_reflns_Laue_measured_fraction_max 0.998
_diffrn_reflns_limit_h_max 23
_diffrn_reflns_limit_h_min -26
_diffrn_reflns_limit_k_max 15
_diffrn_reflns_limit_k_min -8
_diffrn_reflns_limit_l_max 43
_diffrn_reflns_limit_l_min -48
_diffrn_reflns_number 46305
_diffrn_reflns_point_group_measured_fraction_full 1.000
_diffrn_reflns_point_group_measured_fraction_max 0.999
_diffrn_reflns_theta_full 25.242
_diffrn_reflns_theta_max 26.391
_diffrn_reflns_theta_min 1.690
_exptl_absorpt_coefficient_mu 1.909
_exptl_absorpt_correction_T_max 1.000
_exptl_absorpt_correction_T_min 0.699
_exptl_absorpt_correction_type numerical
_exptl_absorpt_process_details
; 
 SADABS : Krause, L., Herbst-Irmer, R., Sheldrick G.M. & Stalke D.,
 J. Appl. Cryst. 48 (2015) 3-10
;
_exptl_crystal_colour colourless
_exptl_crystal_density_diffrn 1.473
_exptl_crystal_density_method 'not measured'
_exptl_crystal_description prism
_exptl_crystal_F_000 4576
_exptl_crystal_size_max 0.32
_exptl_crystal_size_mid 0.07
_exptl_crystal_size_min 0.02
_refine_diff_density_max 0.683
_refine_diff_density_min -0.858
_refine_diff_density_rms 0.087
_refine_ls_abs_structure_details
;
 Refined as an inversion twin.
;
_refine_ls_abs_structure_Flack 0.292(15)
_refine_ls_extinction_method none
_refine_ls_goodness_of_fit_ref 1.023
_refine_ls_hydrogen_treatment constr
_refine_ls_matrix_type full
_refine_ls_number_parameters 1172
_refine_ls_number_reflns 18058
_refine_ls_number_restraints 13
_refine_ls_restrained_S_all 1.026
_refine_ls_R_factor_all 0.0726
_refine_ls_R_factor_gt 0.0486
_refine_ls_shift/su_max 0.001
_refine_ls_shift/su_mean 0.000
_refine_ls_structure_factor_coef Fsqd
_refine_ls_weighting_details 'w=1/[\s^2^(Fo^2^)+(0.0734P)^2^] where P=(Fo^2^+2Fc^2^)/3'
_refine_ls_weighting_scheme calc
_refine_ls_wR_factor_gt 0.1156
_refine_ls_wR_factor_ref 0.1260
_reflns_Friedel_coverage 0.969
_reflns_Friedel_fraction_full 1.000
_reflns_Friedel_fraction_max 0.999
_reflns_number_gt 13862
_reflns_number_total 18058
_reflns_threshold_expression 'I > 2\s(I)'
_cod_data_source_file ja8b09851_si_002.cif
_cod_data_source_block Compound_44
_cod_database_code 4133397
_shelx_shelxl_version_number 2014/7
_shelx_space_group_comment
;
The symmetry employed for this shelxl refinement is uniquely defined
by the following loop, which should always be used as a source of
symmetry information in preference to the above space-group names.
They are only intended as comments.
;

loop_
_space_group_symop_operation_xyz
'x, y, z'
'-x, -y, z+1/2'
'x+1/2, -y, z'
'-x+1/2, y, z+1/2'

loop_
_atom_site_label
_atom_site_type_symbol
_atom_site_fract_x
_atom_site_fract_y
_atom_site_fract_z
_atom_site_U_iso_or_equiv
_atom_site_adp_type
_atom_site_occupancy
_atom_site_site_symmetry_order
_atom_site_calc_flag
_atom_site_refinement_flags_posn
_atom_site_refinement_flags_adp
Ge1 Ge 0.28959(4) -0.10862(7) 0.14475(2) 0.0262(2) Uani 1 1 d . .
Ge2 Ge 0.46355(4) 0.32200(8) 0.17267(2) 0.0299(2) Uani 1 1 d . .
Ge3 Ge 0.52393(4) 0.60544(8) 0.40619(2) 0.0286(2) Uani 1 1 d . .
Ge4 Ge 0.69592(4) 0.17146(7) 0.37998(2) 0.0268(2) Uani 1 1 d . .
Zn1 Zn 0.42947(5) 0.06558(8) 0.11687(2) 0.0278(2) Uani 1 1 d . .
Zn2 Zn 0.66309(5) 0.43184(8) 0.43453(3) 0.0286(2) Uani 1 1 d . .
Cl1 Cl 0.0919(3) 0.4037(4) 0.04079(16) 0.137(2) Uani 1 1 d D .
Cl2 Cl 0.2175(2) 0.4097(5) 0.01485(14) 0.1267(18) Uani 1 1 d D .
Cl3 Cl 0.0518(2) 0.0954(4) 0.03372(13) 0.1093(15) Uani 1 1 d D .
Cl4 Cl 0.1787(3) 0.1009(5) 0.01122(17) 0.152(2) Uani 1 1 d D .
Cl5 Cl 0.2694(2) 0.1705(5) 0.26601(13) 0.1231(17) Uani 1 1 d D .
Cl6 Cl 0.1470(2) 0.2105(4) 0.24011(14) 0.1114(15) Uani 1 1 d D .
Cl7 Cl 0.5043(3) 0.2969(7) 0.29321(17) 0.173(3) Uani 1 1 d D .
Cl8 Cl 0.3767(4) 0.2931(5) 0.31636(17) 0.160(2) Uani 1 1 d D .
O1 O 0.5297(3) 0.0221(5) 0.1118(2) 0.0459(17) Uani 1 1 d . .
O2 O 0.5879(3) -0.1249(6) 0.1235(2) 0.055(2) Uani 1 1 d . .
O3 O 0.4042(4) 0.0539(5) 0.06237(16) 0.0460(17) Uani 1 1 d . .
O4 O 0.3834(4) 0.1776(5) 0.02068(16) 0.052(2) Uani 1 1 d . .
O5 O 0.7635(3) 0.4719(6) 0.4381(2) 0.0493(18) Uani 1 1 d . .
O6 O 0.8223(3) 0.6191(6) 0.4255(2) 0.056(2) Uani 1 1 d . .
O7 O 0.6381(4) 0.4448(5) 0.48895(16) 0.0449(17) Uani 1 1 d . .
O8 O 0.6184(4) 0.3257(5) 0.53124(17) 0.051(2) Uani 1 1 d . .
N1 N 0.4856(3) -0.1359(6) 0.13387(18) 0.0278(16) Uani 1 1 d . .
N2 N 0.4111(3) 0.2421(5) 0.07187(17) 0.0291(16) Uani 1 1 d . .
N3 N 0.7203(3) 0.6311(6) 0.4161(2) 0.0329(18) Uani 1 1 d . .
N4 N 0.6457(3) 0.2586(6) 0.48042(17) 0.0290(16) Uani 1 1 d . .
C1 C 0.4242(4) -0.0906(7) 0.1335(2) 0.0268(19) Uani 1 1 d . .
C2 C 0.3746(4) -0.1542(7) 0.1413(2) 0.0262(18) Uani 1 1 d . .
H2 H 0.3828 -0.2304 0.1456 0.031 Uiso 1 1 calc R U
C3 C 0.5329(4) -0.0719(8) 0.1230(2) 0.033(2) Uani 1 1 d . .
C4 C 0.5790(5) -0.2320(8) 0.1400(3) 0.055(3) Uani 1 1 d . .
H4A H 0.5967 -0.2313 0.1633 0.066 Uiso 1 1 calc R U
H4B H 0.5996 -0.2915 0.1267 0.066 Uiso 1 1 calc R U
C5 C 0.5081(4) -0.2508(7) 0.1413(3) 0.037(2) Uani 1 1 d . .
C6 C 0.4859(5) -0.3335(8) 0.1146(3) 0.051(3) Uani 1 1 d . .
H6A H 0.5016 -0.4076 0.1203 0.076 Uiso 1 1 calc R U
H6B H 0.4402 -0.3347 0.1142 0.076 Uiso 1 1 calc R U
H6C H 0.5017 -0.3115 0.0921 0.076 Uiso 1 1 calc R U
C7 C 0.4902(5) -0.2904(8) 0.1771(3) 0.046(3) Uani 1 1 d . .
H7A H 0.5060 -0.3659 0.1807 0.069 Uiso 1 1 calc R U
H7B H 0.5086 -0.2406 0.1942 0.069 Uiso 1 1 calc R U
H7C H 0.4447 -0.2902 0.1795 0.069 Uiso 1 1 calc R U
C8 C 0.2359(4) -0.1884(7) 0.1120(2) 0.030(2) Uani 1 1 d . .
C9 C 0.1764(4) -0.1556(8) 0.1062(2) 0.036(2) Uani 1 1 d . .
H9 H 0.1610 -0.0920 0.1178 0.043 Uiso 1 1 calc R U
C10 C 0.1374(5) -0.2111(9) 0.0839(3) 0.045(2) Uani 1 1 d . .
H10 H 0.0959 -0.1864 0.0802 0.054 Uiso 1 1 calc R U
C11 C 0.1606(5) -0.3051(9) 0.0670(2) 0.049(3) Uani 1 1 d . .
H11 H 0.1350 -0.3439 0.0513 0.059 Uiso 1 1 calc R U
C12 C 0.2198(5) -0.3404(8) 0.0731(3) 0.046(3) Uani 1 1 d . .
H12 H 0.2354 -0.4043 0.0618 0.055 Uiso 1 1 calc R U
C13 C 0.2577(5) -0.2831(7) 0.0960(2) 0.037(2) Uani 1 1 d . .
H13 H 0.2987 -0.3092 0.1006 0.045 Uiso 1 1 calc R U
C14 C 0.2778(4) 0.0496(7) 0.1377(2) 0.028(2) Uani 1 1 d . .
C15 C 0.2815(5) 0.1224(8) 0.1656(3) 0.042(2) Uani 1 1 d . .
H15 H 0.2913 0.0949 0.1877 0.050 Uiso 1 1 calc R U
C16 C 0.2705(5) 0.2363(8) 0.1606(3) 0.053(3) Uani 1 1 d . .
H16 H 0.2740 0.2858 0.1794 0.064 Uiso 1 1 calc R U
C17 C 0.2550(5) 0.2764(9) 0.1293(3) 0.053(3) Uani 1 1 d . .
H17 H 0.2461 0.3530 0.1264 0.064 Uiso 1 1 calc R U
C18 C 0.2524(5) 0.2067(9) 0.1023(3) 0.053(3) Uani 1 1 d . .
H18 H 0.2430 0.2358 0.0804 0.064 Uiso 1 1 calc R U
C19 C 0.2631(5) 0.0932(8) 0.1059(3) 0.042(2) Uani 1 1 d . .
H19 H 0.2604 0.0457 0.0866 0.050 Uiso 1 1 calc R U
C20 C 0.2638(4) -0.1450(7) 0.1911(2) 0.0287(19) Uani 1 1 d . .
C21 C 0.2051(4) -0.1827(8) 0.2002(3) 0.040(2) Uani 1 1 d . .
H21 H 0.1740 -0.1875 0.1830 0.048 Uiso 1 1 calc R U
C22 C 0.1892(6) -0.2136(9) 0.2330(3) 0.060(3) Uani 1 1 d . .
H22 H 0.1489 -0.2424 0.2380 0.072 Uiso 1 1 calc R U
C23 C 0.2338(5) -0.2015(8) 0.2586(3) 0.044(3) Uani 1 1 d . .
H23 H 0.2234 -0.2204 0.2814 0.053 Uiso 1 1 calc R U
C24 C 0.2929(5) -0.1623(9) 0.2513(3) 0.048(3) Uani 1 1 d . .
H24 H 0.3231 -0.1537 0.2689 0.058 Uiso 1 1 calc R U
C25 C 0.3076(5) -0.1356(8) 0.2172(2) 0.039(2) Uani 1 1 d . .
H25 H 0.3486 -0.1105 0.2119 0.047 Uiso 1 1 calc R U
C26 C 0.4281(4) 0.2273(7) 0.1073(2) 0.0255(19) Uani 1 1 d . .
C27 C 0.4457(5) 0.3169(7) 0.1247(2) 0.033(2) Uani 1 1 d . .
H27 H 0.4498 0.3842 0.1123 0.040 Uiso 1 1 calc R U
C28 C 0.4001(5) 0.1529(8) 0.0529(2) 0.040(2) Uani 1 1 d . .
C29 C 0.3759(6) 0.2948(8) 0.0185(2) 0.046(3) Uani 1 1 d . .
H29A H 0.3311 0.3145 0.0173 0.055 Uiso 1 1 calc R U
H29B H 0.3971 0.3239 -0.0021 0.055 Uiso 1 1 calc R U
C30 C 0.4057(5) 0.3436(7) 0.0509(2) 0.035(2) Uani 1 1 d . .
C31 C 0.4696(5) 0.3920(9) 0.0430(3) 0.054(3) Uani 1 1 d . .
H31A H 0.4647 0.4590 0.0291 0.081 Uiso 1 1 calc R U
H31B H 0.4909 0.4108 0.0644 0.081 Uiso 1 1 calc R U
H31C H 0.4945 0.3372 0.0304 0.081 Uiso 1 1 calc R U
C32 C 0.3619(5) 0.4303(8) 0.0674(3) 0.048(3) Uani 1 1 d . .
H32A H 0.3595 0.4961 0.0528 0.072 Uiso 1 1 calc R U
H32B H 0.3201 0.3983 0.0701 0.072 Uiso 1 1 calc R U
H32C H 0.3783 0.4513 0.0898 0.072 Uiso 1 1 calc R U
C33 C 0.5443(4) 0.3988(7) 0.1784(2) 0.0302(19) Uani 1 1 d . .
C34 C 0.5844(4) 0.4113(8) 0.1518(3) 0.046(3) Uani 1 1 d . .
H34 H 0.5739 0.3793 0.1304 0.055 Uiso 1 1 calc R U
C35 C 0.6392(5) 0.4683(10) 0.1547(3) 0.056(3) Uani 1 1 d . .
H35 H 0.6659 0.4769 0.1355 0.067 Uiso 1 1 calc R U
C36 C 0.6551(5) 0.5120(9) 0.1850(3) 0.057(3) Uani 1 1 d . .
H36 H 0.6933 0.5514 0.1872 0.068 Uiso 1 1 calc R U
C37 C 0.6165(5) 0.5004(8) 0.2128(3) 0.047(3) Uani 1 1 d . .
H37 H 0.6278 0.5309 0.2343 0.057 Uiso 1 1 calc R U
C38 C 0.5608(5) 0.4433(8) 0.2089(3) 0.043(2) Uani 1 1 d . .
H38 H 0.5337 0.4351 0.2279 0.052 Uiso 1 1 calc R U
C39 C 0.3995(4) 0.4154(8) 0.1940(3) 0.042(2) Uani 1 1 d . .
C40 C 0.3624(4) 0.4819(9) 0.1730(4) 0.062(3) Uani 1 1 d . .
H40 H 0.3688 0.4799 0.1490 0.075 Uiso 1 1 calc R U
C41 C 0.3158(6) 0.5517(10) 0.1864(4) 0.066(4) Uani 1 1 d . .
H41 H 0.2907 0.5966 0.1719 0.079 Uiso 1 1 calc R U
C42 C 0.3083(6) 0.5522(11) 0.2197(5) 0.077(4) Uani 1 1 d . .
H42 H 0.2767 0.5986 0.2290 0.092 Uiso 1 1 calc R U
C43 C 0.3421(6) 0.4920(15) 0.2409(4) 0.089(5) Uani 1 1 d . .
H43 H 0.3352 0.4968 0.2648 0.106 Uiso 1 1 calc R U
C44 C 0.3900(6) 0.4184(12) 0.2276(3) 0.076(4) Uani 1 1 d . .
H44 H 0.4140 0.3732 0.2425 0.092 Uiso 1 1 calc R U
C45 C 0.4717(4) 0.1788(7) 0.1953(2) 0.034(2) Uani 1 1 d . .
C46 C 0.4269(6) 0.1377(10) 0.2174(3) 0.060(3) Uani 1 1 d . .
H46 H 0.3886 0.1762 0.2205 0.072 Uiso 1 1 calc R U
C47 C 0.4385(9) 0.0384(14) 0.2351(4) 0.092(6) Uani 1 1 d . .
H47 H 0.4086 0.0111 0.2509 0.111 Uiso 1 1 calc R U
C48 C 0.4916(9) -0.0180(12) 0.2298(4) 0.079(5) Uani 1 1 d . .
H48 H 0.4990 -0.0852 0.2418 0.095 Uiso 1 1 calc R U
C49 C 0.5348(7) 0.0198(10) 0.2074(4) 0.070(4) Uani 1 1 d . .
H49 H 0.5715 -0.0227 0.2035 0.084 Uiso 1 1 calc R U
C50 C 0.5269(5) 0.1187(8) 0.1900(3) 0.049(3) Uani 1 1 d . .
H50 H 0.5581 0.1453 0.1749 0.059 Uiso 1 1 calc R U
C51 C 0.6581(4) 0.5858(7) 0.4168(2) 0.0261(19) Uani 1 1 d . .
C52 C 0.6099(4) 0.6519(7) 0.4077(3) 0.033(2) Uani 1 1 d . .
H52 H 0.6191 0.7265 0.4017 0.039 Uiso 1 1 calc R U
C53 C 0.7679(4) 0.5649(9) 0.4276(3) 0.046(3) Uani 1 1 d . .
C54 C 0.8129(5) 0.7230(10) 0.4110(4) 0.071(4) Uani 1 1 d . .
H54A H 0.8327 0.7259 0.3882 0.086 Uiso 1 1 calc R U
H54B H 0.8322 0.7809 0.4254 0.086 Uiso 1 1 calc R U
C55 C 0.7417(4) 0.7448(7) 0.4076(3) 0.040(2) Uani 1 1 d . .
C56 C 0.7270(6) 0.7801(10) 0.3711(3) 0.062(3) Uani 1 1 d . .
H56A H 0.7417 0.7229 0.3552 0.094 Uiso 1 1 calc R U
H56B H 0.6818 0.7895 0.3685 0.094 Uiso 1 1 calc R U
H56C H 0.7481 0.8504 0.3661 0.094 Uiso 1 1 calc R U
C57 C 0.7208(6) 0.8272(9) 0.4330(4) 0.064(4) Uani 1 1 d . .
H57A H 0.7360 0.9010 0.4265 0.096 Uiso 1 1 calc R U
H57B H 0.6751 0.8278 0.4340 0.096 Uiso 1 1 calc R U
H57C H 0.7376 0.8076 0.4555 0.096 Uiso 1 1 calc R U
C58 C 0.4726(4) 0.6880(7) 0.4384(2) 0.032(2) Uani 1 1 d . .
C59 C 0.4959(5) 0.7806(8) 0.4563(2) 0.040(2) Uani 1 1 d . .
H59 H 0.5379 0.8029 0.4527 0.047 Uiso 1 1 calc R U
C60 C 0.4602(5) 0.8384(8) 0.4783(3) 0.053(3) Uani 1 1 d . .
H60 H 0.4772 0.9010 0.4897 0.063 Uiso 1 1 calc R U
C61 C 0.3985(6) 0.8070(10) 0.4844(3) 0.058(3) Uani 1 1 d . .
H61 H 0.3733 0.8478 0.4999 0.070 Uiso 1 1 calc R U
C62 C 0.3748(5) 0.7161(9) 0.4677(2) 0.042(2) Uani 1 1 d . .
H62 H 0.3329 0.6938 0.4718 0.050 Uiso 1 1 calc R U
C63 C 0.4109(4) 0.6573(8) 0.4452(2) 0.037(2) Uani 1 1 d . .
H63 H 0.3937 0.5943 0.4341 0.044 Uiso 1 1 calc R U
C64 C 0.4938(4) 0.6374(7) 0.3598(2) 0.031(2) Uani 1 1 d . .
C65 C 0.5327(5) 0.6251(10) 0.3322(3) 0.053(3) Uani 1 1 d . .
H65 H 0.5749 0.6036 0.3358 0.064 Uiso 1 1 calc R U
C66 C 0.5116(6) 0.6435(12) 0.2992(3) 0.070(4) Uani 1 1 d . .
H66 H 0.5395 0.6331 0.2806 0.084 Uiso 1 1 calc R U
C67 C 0.4524(7) 0.6758(10) 0.2929(3) 0.070(4) Uani 1 1 d . .
H67 H 0.4381 0.6871 0.2702 0.084 Uiso 1 1 calc R U
C68 C 0.4134(5) 0.6920(10) 0.3201(3) 0.054(3) Uani 1 1 d . .
H68 H 0.3720 0.7173 0.3162 0.065 Uiso 1 1 calc R U
C69 C 0.4329(5) 0.6725(9) 0.3534(3) 0.046(2) Uani 1 1 d . .
H69 H 0.4046 0.6829 0.3718 0.055 Uiso 1 1 calc R U
C70 C 0.5121(4) 0.4467(7) 0.4154(2) 0.034(2) Uani 1 1 d . .
C71 C 0.5180(5) 0.3722(9) 0.3901(3) 0.052(3) Uani 1 1 d . .
H71 H 0.5297 0.3979 0.3681 0.062 Uiso 1 1 calc R U
C72 C 0.5081(7) 0.2602(10) 0.3946(4) 0.070(4) Uani 1 1 d . .
H72 H 0.5134 0.2100 0.3762 0.084 Uiso 1 1 calc R U
C73 C 0.4905(5) 0.2228(9) 0.4257(4) 0.062(3) Uani 1 1 d . .
H73 H 0.4814 0.1463 0.4290 0.074 Uiso 1 1 calc R U
C74 C 0.4857(5) 0.2972(11) 0.4534(4) 0.066(4) Uani 1 1 d . .
H74 H 0.4753 0.2711 0.4755 0.079 Uiso 1 1 calc R U
C75 C 0.4966(5) 0.4105(8) 0.4475(3) 0.043(3) Uani 1 1 d . .
H75 H 0.4932 0.4621 0.4658 0.052 Uiso 1 1 calc R U
C76 C 0.6620(4) 0.2699(7) 0.4459(2) 0.0263(19) Uani 1 1 d . .
C77 C 0.6786(4) 0.1796(7) 0.4274(2) 0.0274(19) Uani 1 1 d . .
H77 H 0.6820 0.1120 0.4398 0.033 Uiso 1 1 calc R U
C78 C 0.6347(5) 0.3499(8) 0.4992(2) 0.036(2) Uani 1 1 d . .
C79 C 0.6110(6) 0.2068(8) 0.5337(3) 0.050(3) Uani 1 1 d . .
H79A H 0.5661 0.1875 0.5352 0.059 Uiso 1 1 calc R U
H79B H 0.6321 0.1789 0.5545 0.059 Uiso 1 1 calc R U
C80 C 0.6402(4) 0.1536(7) 0.5018(2) 0.032(2) Uani 1 1 d . .
C81 C 0.5965(5) 0.0707(7) 0.4867(2) 0.041(2) Uani 1 1 d . .
H81A H 0.5563 0.1064 0.4820 0.061 Uiso 1 1 calc R U
H81B H 0.6142 0.0418 0.4655 0.061 Uiso 1 1 calc R U
H81C H 0.5903 0.0096 0.5029 0.061 Uiso 1 1 calc R U
C82 C 0.7043(5) 0.1089(9) 0.5104(3) 0.049(3) Uani 1 1 d . .
H82A H 0.7299 0.1685 0.5202 0.074 Uiso 1 1 calc R U
H82B H 0.7003 0.0486 0.5270 0.074 Uiso 1 1 calc R U
H82C H 0.7242 0.0808 0.4897 0.074 Uiso 1 1 calc R U
C83 C 0.7764(4) 0.0984(7) 0.3744(2) 0.031(2) Uani 1 1 d . .
C84 C 0.7950(5) 0.0543(8) 0.3431(3) 0.044(2) Uani 1 1 d . .
H84 H 0.7684 0.0612 0.3238 0.053 Uiso 1 1 calc R U
C85 C 0.8520(4) 0.0005(9) 0.3397(3) 0.051(3) Uani 1 1 d . .
H85 H 0.8634 -0.0300 0.3182 0.061 Uiso 1 1 calc R U
C86 C 0.8919(4) -0.0092(9) 0.3666(4) 0.056(3) Uani 1 1 d . .
H86 H 0.9307 -0.0464 0.3639 0.067 Uiso 1 1 calc R U
C87 C 0.8752(5) 0.0361(10) 0.3982(3) 0.060(3) Uani 1 1 d . .
H87 H 0.9030 0.0303 0.4170 0.072 Uiso 1 1 calc R U
C88 C 0.8179(4) 0.0896(8) 0.4022(3) 0.045(2) Uani 1 1 d . .
H88 H 0.8069 0.1203 0.4237 0.053 Uiso 1 1 calc R U
C89 C 0.6324(4) 0.0750(7) 0.3600(2) 0.034(2) Uani 1 1 d . .
C90 C 0.5955(4) 0.0080(7) 0.3802(3) 0.035(2) Uani 1 1 d . .
H90 H 0.6006 0.0119 0.4043 0.043 Uiso 1 1 calc R U
C91 C 0.5519(5) -0.0641(9) 0.3673(3) 0.053(3) Uani 1 1 d . .
H91 H 0.5280 -0.1093 0.3822 0.063 Uiso 1 1 calc R U
C92 C 0.5428(5) -0.0707(10) 0.3322(4) 0.061(3) Uani 1 1 d . .
H92 H 0.5126 -0.1202 0.3232 0.073 Uiso 1 1 calc R U
C93 C 0.5772(6) -0.0064(12) 0.3110(3) 0.070(4) Uani 1 1 d . .
H93 H 0.5710 -0.0109 0.2871 0.084 Uiso 1 1 calc R U
C94 C 0.6231(5) 0.0685(10) 0.3245(3) 0.058(3) Uani 1 1 d . .
H94 H 0.6471 0.1135 0.3095 0.070 Uiso 1 1 calc R U
C95 C 0.7011(4) 0.3118(7) 0.3556(2) 0.033(2) Uani 1 1 d . .
C96 C 0.7555(5) 0.3741(8) 0.3583(3) 0.048(3) Uani 1 1 d . .
H96 H 0.7872 0.3516 0.3738 0.057 Uiso 1 1 calc R U
C97 C 0.7640(7) 0.4677(10) 0.3390(4) 0.079(5) Uani 1 1 d . .
H97 H 0.8014 0.5096 0.3412 0.095 Uiso 1 1 calc R U
C98 C 0.7176(8) 0.5019(11) 0.3158(4) 0.083(5) Uani 1 1 d . .
H98 H 0.7235 0.5652 0.3017 0.100 Uiso 1 1 calc R U
C99 C 0.6639(6) 0.4410(10) 0.3142(3) 0.058(3) Uani 1 1 d . .
H99 H 0.6313 0.4630 0.2992 0.069 Uiso 1 1 calc R U
C100 C 0.6568(5) 0.3500(9) 0.3337(3) 0.047(3) Uani 1 1 d . .
H100 H 0.6187 0.3101 0.3321 0.057 Uiso 1 1 calc R U
C101 C 0.1406(6) 0.4194(14) 0.0063(4) 0.097(5) Uani 1 1 d D .
H10A H 0.1298 0.3623 -0.0109 0.117 Uiso 1 1 calc R U
H10B H 0.1324 0.4929 -0.0042 0.117 Uiso 1 1 calc R U
C102 C 0.1292(6) 0.0941(14) 0.0442(4) 0.094(5) Uani 1 1 d D .
H10C H 0.1377 0.1577 0.0596 0.113 Uiso 1 1 calc R U
H10D H 0.1381 0.0254 0.0572 0.113 Uiso 1 1 calc R U
C103 C 0.1969(7) 0.1148(13) 0.2550(5) 0.120(7) Uani 1 1 d D .
H10E H 0.2030 0.0569 0.2374 0.144 Uiso 1 1 calc R U
H10F H 0.1784 0.0788 0.2753 0.144 Uiso 1 1 calc R U
C104 C 0.4373(7) 0.3716(15) 0.3127(4) 0.120(7) Uani 1 1 d D .
H10G H 0.4496 0.3991 0.3355 0.144 Uiso 1 1 calc R U
H10H H 0.4267 0.4367 0.2984 0.144 Uiso 1 1 calc R U

loop_
_atom_site_aniso_label
_atom_site_aniso_U_11
_atom_site_aniso_U_22
_atom_site_aniso_U_33
_atom_site_aniso_U_23
_atom_site_aniso_U_13
_atom_site_aniso_U_12
Ge1 0.0248(4) 0.0248(5) 0.0290(5) 0.0016(4) 0.0002(4) -0.0006(4)
Ge2 0.0296(5) 0.0284(5) 0.0315(5) -0.0068(4) -0.0035(4) 0.0007(4)
Ge3 0.0241(4) 0.0254(5) 0.0362(5) 0.0000(4) -0.0003(4) 0.0002(4)
Ge4 0.0304(5) 0.0246(5) 0.0256(5) -0.0018(4) 0.0038(4) -0.0008(4)
Zn1 0.0343(6) 0.0189(5) 0.0303(5) 0.0036(4) -0.0008(4) -0.0004(4)
Zn2 0.0344(6) 0.0192(5) 0.0322(6) 0.0025(4) 0.0013(4) -0.0014(4)
Cl1 0.136(4) 0.117(4) 0.159(5) -0.022(3) 0.068(4) -0.005(3)
Cl2 0.069(3) 0.168(5) 0.144(4) -0.042(4) -0.015(3) 0.007(3)
Cl3 0.081(3) 0.118(3) 0.129(4) -0.016(3) -0.024(2) 0.001(2)
Cl4 0.143(5) 0.151(5) 0.163(5) 0.006(4) 0.078(4) 0.018(4)
Cl5 0.088(3) 0.169(5) 0.112(4) -0.011(3) -0.004(3) 0.011(3)
Cl6 0.100(3) 0.081(3) 0.153(4) 0.003(3) -0.023(3) 0.019(2)
Cl7 0.133(5) 0.218(7) 0.169(6) 0.008(5) -0.096(5) 0.023(5)
Cl8 0.214(7) 0.106(4) 0.161(5) -0.006(4) 0.062(5) -0.007(4)
O1 0.034(4) 0.034(4) 0.070(5) 0.015(4) 0.014(3) -0.005(3)
O2 0.028(4) 0.039(4) 0.099(6) 0.012(4) 0.004(4) 0.002(3)
O3 0.084(5) 0.022(4) 0.032(4) -0.001(3) -0.013(3) -0.005(3)
O4 0.103(7) 0.030(4) 0.024(4) 0.004(3) -0.019(4) -0.003(4)
O5 0.035(4) 0.032(4) 0.081(5) 0.019(4) -0.006(4) 0.001(3)
O6 0.026(3) 0.045(4) 0.096(6) 0.017(4) -0.010(4) -0.007(3)
O7 0.080(5) 0.026(4) 0.029(4) -0.006(3) 0.014(3) 0.001(3)
O8 0.095(6) 0.032(4) 0.026(4) -0.006(3) 0.018(4) -0.004(4)
N1 0.023(4) 0.021(4) 0.038(4) 0.009(3) -0.003(3) -0.001(3)
N2 0.045(4) 0.015(4) 0.027(4) 0.000(3) -0.004(3) -0.001(3)
N3 0.024(4) 0.028(4) 0.046(5) 0.004(3) -0.002(3) -0.006(3)
N4 0.047(4) 0.020(4) 0.021(4) 0.001(3) 0.002(3) -0.005(3)
C1 0.036(5) 0.027(5) 0.017(4) 0.003(3) -0.004(3) 0.003(4)
C2 0.029(4) 0.020(4) 0.030(5) 0.004(4) 0.002(4) 0.000(3)
C3 0.026(5) 0.030(5) 0.044(6) 0.004(4) 0.003(4) 0.000(4)
C4 0.040(6) 0.036(6) 0.089(9) 0.011(6) 0.001(6) 0.002(5)
C5 0.035(5) 0.020(4) 0.057(6) 0.007(4) -0.001(5) 0.006(4)
C6 0.054(6) 0.032(6) 0.066(7) -0.015(5) -0.005(5) 0.018(5)
C7 0.048(6) 0.037(6) 0.053(6) 0.016(5) -0.014(5) 0.007(5)
C8 0.028(5) 0.033(5) 0.028(5) 0.001(4) -0.001(4) -0.007(4)
C9 0.033(5) 0.036(5) 0.040(5) -0.002(4) -0.006(4) -0.007(4)
C10 0.040(6) 0.042(6) 0.052(6) 0.004(5) -0.009(5) -0.005(5)
C11 0.065(7) 0.049(7) 0.033(6) -0.005(5) -0.013(5) -0.008(5)
C12 0.052(6) 0.042(6) 0.045(6) -0.019(5) 0.000(5) -0.001(5)
C13 0.042(6) 0.032(5) 0.038(5) -0.001(4) 0.007(4) -0.001(4)
C14 0.019(4) 0.029(5) 0.035(5) 0.006(4) 0.002(4) -0.002(4)
C15 0.046(6) 0.033(5) 0.047(6) -0.007(5) 0.000(5) 0.004(4)
C16 0.063(7) 0.024(5) 0.072(8) -0.018(5) 0.008(6) -0.008(5)
C17 0.040(6) 0.032(6) 0.088(9) 0.014(6) 0.008(5) 0.014(5)
C18 0.056(7) 0.038(6) 0.065(8) 0.021(6) -0.008(6) -0.002(5)
C19 0.048(6) 0.040(6) 0.036(6) 0.006(4) -0.002(4) -0.006(5)
C20 0.029(5) 0.027(5) 0.030(5) -0.003(4) 0.002(4) -0.001(4)
C21 0.029(5) 0.043(6) 0.049(6) -0.004(5) 0.004(4) -0.001(4)
C22 0.055(7) 0.048(7) 0.077(9) -0.022(6) 0.021(6) -0.016(5)
C23 0.067(7) 0.037(6) 0.029(5) 0.000(4) 0.002(5) -0.008(5)
C24 0.056(7) 0.055(7) 0.035(6) -0.001(5) -0.002(5) 0.002(5)
C25 0.044(5) 0.042(6) 0.031(5) 0.005(4) 0.000(4) -0.005(4)
C26 0.028(4) 0.026(5) 0.023(4) 0.002(3) -0.003(3) 0.002(4)
C27 0.042(5) 0.027(5) 0.031(5) 0.002(4) -0.009(4) -0.008(4)
C28 0.051(6) 0.033(6) 0.036(6) 0.003(4) -0.003(4) 0.005(5)
C29 0.079(8) 0.032(5) 0.026(5) 0.005(4) -0.014(5) 0.000(5)
C30 0.055(6) 0.022(5) 0.028(5) 0.010(4) -0.006(4) 0.001(4)
C31 0.062(7) 0.048(7) 0.053(7) 0.010(6) 0.006(5) -0.007(6)
C32 0.065(7) 0.037(6) 0.042(6) 0.012(5) -0.012(5) -0.004(5)
C33 0.030(4) 0.029(5) 0.032(5) 0.000(4) -0.001(4) 0.002(4)
C34 0.040(6) 0.044(6) 0.053(7) -0.018(5) -0.002(5) -0.006(4)
C35 0.037(5) 0.062(7) 0.068(8) -0.005(6) 0.018(5) -0.010(5)
C36 0.038(6) 0.041(6) 0.092(10) 0.006(6) -0.012(6) -0.015(5)
C37 0.053(6) 0.040(6) 0.049(7) 0.002(5) -0.020(5) -0.004(6)
C38 0.042(6) 0.046(6) 0.043(6) 0.010(5) -0.009(4) -0.006(5)
C39 0.029(5) 0.044(6) 0.053(7) -0.017(5) 0.003(4) -0.004(4)
C40 0.033(5) 0.041(6) 0.114(10) 0.004(7) 0.008(6) -0.009(5)
C41 0.055(8) 0.042(7) 0.100(11) -0.022(7) 0.009(7) 0.003(6)
C42 0.048(7) 0.056(8) 0.126(14) -0.044(9) -0.003(8) 0.012(6)
C43 0.064(9) 0.133(15) 0.069(10) -0.032(10) 0.005(7) 0.011(10)
C44 0.070(9) 0.102(11) 0.057(8) -0.032(7) -0.006(7) 0.016(8)
C45 0.042(5) 0.034(5) 0.028(5) -0.005(4) -0.003(4) -0.018(4)
C46 0.071(8) 0.073(8) 0.037(6) -0.006(6) -0.002(5) -0.036(7)
C47 0.138(15) 0.081(12) 0.058(9) 0.029(9) -0.020(10) -0.068(11)
C48 0.136(14) 0.047(8) 0.055(9) 0.018(7) -0.041(9) -0.044(9)
C49 0.098(10) 0.038(6) 0.075(9) -0.002(6) -0.040(8) 0.011(7)
C50 0.058(7) 0.040(6) 0.050(6) 0.005(5) -0.020(5) 0.004(5)
C51 0.023(4) 0.018(4) 0.038(5) -0.003(4) 0.001(3) -0.001(3)
C52 0.024(4) 0.019(4) 0.055(6) 0.007(4) -0.003(4) -0.005(3)
C53 0.029(5) 0.043(6) 0.066(7) 0.007(5) -0.009(5) -0.004(5)
C54 0.031(6) 0.065(8) 0.117(11) 0.019(8) 0.000(6) -0.012(5)
C55 0.034(5) 0.026(5) 0.062(6) 0.006(5) 0.008(5) -0.006(4)
C56 0.069(8) 0.044(7) 0.074(9) 0.021(6) 0.012(7) -0.004(6)
C57 0.051(7) 0.035(6) 0.105(11) 0.000(7) -0.001(7) -0.010(5)
C58 0.036(5) 0.027(5) 0.034(5) 0.009(4) -0.003(4) -0.002(4)
C59 0.043(6) 0.038(6) 0.037(6) -0.004(5) 0.004(4) -0.008(5)
C60 0.063(7) 0.035(6) 0.061(7) -0.019(5) -0.009(6) 0.006(5)
C61 0.064(8) 0.054(7) 0.057(7) -0.004(6) 0.022(6) 0.019(6)
C62 0.036(5) 0.047(6) 0.042(6) 0.007(5) 0.001(4) 0.000(5)
C63 0.036(5) 0.040(6) 0.035(5) -0.002(4) 0.008(4) 0.000(4)
C64 0.032(5) 0.030(5) 0.033(5) -0.002(4) -0.004(4) -0.006(4)
C65 0.053(7) 0.057(7) 0.050(7) -0.002(6) 0.009(5) 0.004(5)
C66 0.076(9) 0.097(11) 0.038(7) 0.007(7) 0.021(6) 0.003(8)
C67 0.089(10) 0.064(8) 0.058(8) 0.011(6) -0.024(7) -0.016(7)
C68 0.043(6) 0.079(9) 0.041(6) 0.007(6) -0.019(5) -0.007(6)
C69 0.039(5) 0.059(7) 0.040(6) 0.009(5) -0.003(4) 0.004(5)
C70 0.031(5) 0.023(5) 0.048(6) 0.006(4) 0.002(4) -0.004(4)
C71 0.071(8) 0.034(6) 0.050(7) -0.001(5) -0.005(5) -0.005(5)
C72 0.080(9) 0.043(7) 0.087(10) -0.015(7) -0.018(8) 0.006(6)
C73 0.041(6) 0.029(6) 0.115(11) 0.004(7) -0.008(7) 0.003(5)
C74 0.045(7) 0.062(8) 0.090(10) 0.035(8) 0.028(6) 0.015(6)
C75 0.040(6) 0.032(6) 0.058(7) 0.011(5) 0.011(5) 0.005(4)
C76 0.032(5) 0.022(5) 0.025(4) 0.006(4) 0.006(3) 0.000(4)
C77 0.037(5) 0.016(4) 0.029(5) 0.002(4) 0.000(4) -0.006(4)
C78 0.050(6) 0.031(5) 0.028(5) -0.002(4) 0.007(4) -0.001(4)
C79 0.071(8) 0.039(6) 0.039(6) 0.001(5) 0.015(5) -0.017(6)
C80 0.052(6) 0.029(5) 0.014(4) 0.002(4) 0.005(4) -0.005(4)
C81 0.072(7) 0.022(5) 0.029(5) 0.006(4) 0.003(5) -0.008(5)
C82 0.068(7) 0.043(7) 0.036(6) 0.017(5) -0.007(5) 0.007(5)
C83 0.038(5) 0.022(4) 0.033(5) 0.002(4) 0.007(4) -0.004(4)
C84 0.048(6) 0.043(6) 0.042(6) -0.008(5) 0.011(5) 0.011(5)
C85 0.039(6) 0.049(7) 0.064(8) 0.001(5) 0.025(5) 0.016(6)
C86 0.026(5) 0.043(6) 0.099(10) -0.002(7) -0.003(6) -0.002(5)
C87 0.034(6) 0.064(8) 0.081(10) 0.004(7) -0.023(6) -0.003(5)
C88 0.042(6) 0.036(5) 0.056(7) -0.005(5) -0.001(5) -0.003(4)
C89 0.043(5) 0.032(5) 0.028(5) -0.005(4) 0.007(4) 0.008(4)
C90 0.035(5) 0.031(5) 0.040(5) -0.004(4) -0.003(4) -0.003(4)
C91 0.034(5) 0.036(6) 0.088(9) 0.009(6) -0.004(6) -0.001(5)
C92 0.047(7) 0.062(8) 0.074(9) -0.025(7) -0.004(6) -0.013(6)
C93 0.065(8) 0.092(11) 0.054(8) -0.039(7) -0.003(6) -0.012(8)
C94 0.048(7) 0.081(8) 0.045(7) -0.020(6) 0.001(5) -0.023(6)
C95 0.043(5) 0.028(5) 0.030(5) 0.008(4) 0.017(4) 0.001(4)
C96 0.048(6) 0.028(5) 0.067(7) 0.008(5) 0.014(5) 0.007(5)
C97 0.080(9) 0.045(7) 0.114(12) 0.021(8) 0.045(9) -0.012(7)
C98 0.142(14) 0.045(8) 0.064(9) 0.035(7) 0.051(9) 0.035(9)
C99 0.067(8) 0.057(8) 0.049(7) 0.001(6) 0.012(6) 0.023(7)
C100 0.050(6) 0.053(7) 0.039(6) 0.016(5) 0.012(5) 0.016(5)
C101 0.069(10) 0.111(13) 0.113(13) -0.010(10) -0.011(9) 0.009(9)
C102 0.072(10) 0.116(13) 0.093(11) 0.002(10) -0.025(8) 0.014(9)
C103 0.101(13) 0.094(13) 0.165(19) 0.028(12) 0.041(12) -0.009(10)
C104 0.131(15) 0.121(14) 0.107(13) -0.021(11) -0.069(12) 0.016(13)

loop_
_atom_type_symbol
_atom_type_description
_atom_type_scat_dispersion_real
_atom_type_scat_dispersion_imag
_atom_type_scat_source
C C 0.0033 0.0016 'International Tables Vol C Tables 4.2.6.8 and 6.1.1.4'
H H 0.0000 0.0000 'International Tables Vol C Tables 4.2.6.8 and 6.1.1.4'
N N 0.0061 0.0033 'International Tables Vol C Tables 4.2.6.8 and 6.1.1.4'
O O 0.0106 0.0060 'International Tables Vol C Tables 4.2.6.8 and 6.1.1.4'
Cl Cl 0.1484 0.1585 'International Tables Vol C Tables 4.2.6.8 and 6.1.1.4'
Zn Zn 0.2839 1.4301 'International Tables Vol C Tables 4.2.6.8 and 6.1.1.4'
Ge Ge 0.1547 1.8001 'International Tables Vol C Tables 4.2.6.8 and 6.1.1.4'

loop_
_geom_angle_atom_site_label_1
_geom_angle_atom_site_label_2
_geom_angle_atom_site_label_3
_geom_angle
C2 Ge1 C14 113.4(3)
C2 Ge1 C20 105.8(4)
C14 Ge1 C20 108.4(4)
C2 Ge1 C8 111.7(4)
C14 Ge1 C8 108.1(4)
C20 Ge1 C8 109.4(3)
C27 Ge2 C45 115.8(4)
C27 Ge2 C39 107.3(4)
C45 Ge2 C39 112.1(4)
C27 Ge2 C33 107.5(4)
C45 Ge2 C33 106.5(4)
C39 Ge2 C33 107.2(4)
C52 Ge3 C58 111.8(4)
C52 Ge3 C70 113.6(4)
C58 Ge3 C70 107.8(4)
C52 Ge3 C64 106.6(4)
C58 Ge3 C64 108.3(4)
C70 Ge3 C64 108.6(4)
C77 Ge4 C95 116.6(4)
C77 Ge4 C83 107.9(4)
C95 Ge4 C83 106.7(3)
C77 Ge4 C89 106.7(4)
C95 Ge4 C89 111.0(4)
C83 Ge4 C89 107.6(4)
C26 Zn1 C1 170.9(3)
C26 Zn1 O3 82.8(3)
C1 Zn1 O3 104.0(3)
C26 Zn1 O1 103.3(3)
C1 Zn1 O1 82.0(3)
O3 Zn1 O1 97.8(3)
C51 Zn2 C76 171.4(3)
C51 Zn2 O7 105.1(3)
C76 Zn2 O7 81.5(3)
C51 Zn2 O5 82.6(3)
C76 Zn2 O5 102.2(3)
O7 Zn2 O5 99.2(3)
C3 O1 Zn1 104.1(6)
C3 O2 C4 108.3(7)
C28 O3 Zn1 104.0(6)
C28 O4 C29 107.8(7)
C53 O5 Zn2 105.1(6)
C53 O6 C54 109.8(8)
C78 O7 Zn2 105.5(6)
C78 O8 C79 108.0(7)
C3 N1 C1 118.3(7)
C3 N1 C5 110.4(7)
C1 N1 C5 130.9(7)
C28 N2 C26 118.8(7)
C28 N2 C30 110.2(7)
C26 N2 C30 131.0(7)
C53 N3 C51 117.5(7)
C53 N3 C55 112.3(7)
C51 N3 C55 129.9(7)
C78 N4 C76 119.5(7)
C78 N4 C80 111.4(7)
C76 N4 C80 129.1(7)
C2 C1 N1 120.6(8)
C2 C1 Zn1 131.0(6)
N1 C1 Zn1 108.2(6)
C1 C2 Ge1 127.3(6)
O1 C3 O2 119.9(8)
O1 C3 N1 127.3(8)
O2 C3 N1 112.7(8)
O2 C4 C5 106.0(7)
N1 C5 C6 111.9(8)
N1 C5 C4 100.2(7)
C6 C5 C4 112.5(8)
N1 C5 C7 112.7(8)
C6 C5 C7 110.3(8)
C4 C5 C7 108.8(8)
C9 C8 C13 118.9(8)
C9 C8 Ge1 121.0(7)
C13 C8 Ge1 120.0(7)
C8 C9 C10 122.3(9)
C9 C10 C11 118.4(10)
C12 C11 C10 120.0(9)
C11 C12 C13 120.1(9)
C8 C13 C12 120.2(9)
C19 C14 C15 118.4(8)
C19 C14 Ge1 121.9(7)
C15 C14 Ge1 119.7(7)
C14 C15 C16 119.5(10)
C17 C16 C15 120.8(10)
C18 C17 C16 119.7(9)
C17 C18 C19 121.7(10)
C14 C19 C18 119.8(10)
C21 C20 C25 116.7(9)
C21 C20 Ge1 124.9(7)
C25 C20 Ge1 118.4(7)
C22 C21 C20 123.5(10)
C21 C22 C23 118.2(10)
C24 C23 C22 121.1(10)
C23 C24 C25 118.6(10)
C20 C25 C24 121.8(9)
C27 C26 N2 117.6(8)
C27 C26 Zn1 133.9(7)
N2 C26 Zn1 107.9(5)
C26 C27 Ge2 125.8(7)
O3 C28 N2 126.4(9)
O3 C28 O4 120.4(8)
N2 C28 O4 113.2(8)
O4 C29 C30 106.4(7)
N2 C30 C31 111.1(8)
N2 C30 C29 100.1(7)
C31 C30 C29 110.6(8)
N2 C30 C32 111.9(7)
C31 C30 C32 111.9(8)
C29 C30 C32 110.7(8)
C38 C33 C34 117.9(9)
C38 C33 Ge2 120.9(7)
C34 C33 Ge2 121.2(7)
C33 C34 C35 122.3(10)
C36 C35 C34 119.4(10)
C35 C36 C37 120.5(10)
C36 C37 C38 118.8(10)
C33 C38 C37 121.1(10)
C44 C39 C40 118.6(11)
C44 C39 Ge2 123.0(9)
C40 C39 Ge2 118.4(8)
C39 C40 C41 121.9(13)
C42 C41 C40 117.3(14)
C41 C42 C43 123.8(13)
C42 C43 C44 119.6(14)
C39 C44 C43 118.8(13)
C46 C45 C50 119.5(10)
C46 C45 Ge2 122.7(9)
C50 C45 Ge2 117.8(7)
C45 C46 C47 119.3(14)
C48 C47 C46 120.4(15)
C47 C48 C49 120.6(14)
C48 C49 C50 121.6(14)
C49 C50 C45 118.5(11)
C52 C51 N3 118.5(7)
C52 C51 Zn2 133.3(6)
N3 C51 Zn2 108.1(6)
C51 C52 Ge3 124.5(6)
O5 C53 O6 123.1(9)
O5 C53 N3 126.8(9)
O6 C53 N3 110.1(8)
O6 C54 C55 109.3(8)
C57 C55 N3 112.1(8)
C57 C55 C56 112.5(9)
N3 C55 C56 113.8(9)
C57 C55 C54 110.7(10)
N3 C55 C54 97.4(7)
C56 C55 C54 109.2(9)
C63 C58 C59 116.7(9)
C63 C58 Ge3 121.5(7)
C59 C58 Ge3 121.8(7)
C60 C59 C58 121.8(9)
C59 C60 C61 120.5(10)
C62 C61 C60 119.0(10)
C63 C62 C61 120.7(10)
C62 C63 C58 121.3(9)
C65 C64 C69 117.4(9)
C65 C64 Ge3 120.5(7)
C69 C64 Ge3 122.0(7)
C64 C65 C66 121.3(11)
C67 C66 C65 121.4(11)
C66 C67 C68 118.2(11)
C67 C68 C69 121.7(11)
C68 C69 C64 119.9(10)
C71 C70 C75 119.2(9)
C71 C70 Ge3 120.3(8)
C75 C70 Ge3 120.6(7)
C70 C71 C72 123.1(12)
C73 C72 C71 119.0(12)
C72 C73 C74 120.0(11)
C75 C74 C73 118.7(11)
C70 C75 C74 119.9(11)
C77 C76 N4 120.1(7)
C77 C76 Zn2 131.5(6)
N4 C76 Zn2 108.1(6)
C76 C77 Ge4 128.0(6)
O7 C78 O8 122.2(8)
O7 C78 N4 125.4(8)
O8 C78 N4 112.5(8)
O8 C79 C80 108.3(7)
C81 C80 C82 114.8(8)
C81 C80 N4 112.7(7)
C82 C80 N4 110.4(8)
C81 C80 C79 110.3(8)
C82 C80 C79 109.6(8)
N4 C80 C79 97.7(7)
C84 C83 C88 118.1(9)
C84 C83 Ge4 121.6(7)
C88 C83 Ge4 120.4(7)
C85 C84 C83 120.8(10)
C86 C85 C84 121.2(10)
C85 C86 C87 119.5(10)
C88 C87 C86 120.3(10)
C87 C88 C83 120.2(10)
C90 C89 C94 117.0(9)
C90 C89 Ge4 121.0(7)
C94 C89 Ge4 121.9(7)
C91 C90 C89 123.2(10)
C90 C91 C92 119.8(11)
C93 C92 C91 119.9(11)
C92 C93 C94 120.4(12)
C89 C94 C93 119.8(11)
C100 C95 C96 116.8(9)
C100 C95 Ge4 124.4(8)
C96 C95 Ge4 118.6(7)
C97 C96 C95 120.9(12)
C96 C97 C98 120.2(13)
C99 C98 C97 117.8(11)
C100 C99 C98 120.4(12)
C99 C100 C95 123.9(11)
Cl2 C101 Cl1 115.3(9)
Cl4 C102 Cl3 115.3(9)
Cl6 C103 Cl5 112.8(9)
Cl8 C104 Cl7 112.0(10)

loop_
_geom_bond_atom_site_label_1
_geom_bond_atom_site_label_2
_geom_bond_distance
Ge1 C2 1.905(8)
Ge1 C14 1.943(8)
Ge1 C20 1.950(9)
Ge1 C8 1.973(8)
Ge2 C27 1.920(9)
Ge2 C45 1.948(9)
Ge2 C39 1.961(9)
Ge2 C33 1.974(9)
Ge3 C52 1.925(8)
Ge3 C58 1.948(9)
Ge3 C70 1.963(9)
Ge3 C64 1.969(9)
Ge4 C77 1.899(8)
Ge4 C95 1.946(9)
Ge4 C83 1.948(8)
Ge4 C89 1.953(10)
Zn1 C26 1.985(8)
Zn1 C1 1.995(8)
Zn1 O3 2.208(6)
Zn1 O1 2.218(6)
Zn2 C51 1.983(8)
Zn2 C76 2.002(8)
Zn2 O7 2.205(6)
Zn2 O5 2.209(7)
Cl1 C101 1.719(14)
Cl2 C101 1.686(13)
Cl3 C102 1.708(12)
Cl4 C102 1.674(14)
Cl5 C103 1.745(15)
Cl6 C103 1.676(15)
Cl7 C104 1.857(16)
Cl8 C104 1.614(16)
O1 C3 1.216(10)
O2 C3 1.339(10)
O2 C4 1.456(12)
O3 C28 1.252(11)
O4 C28 1.347(11)
O4 C29 1.424(11)
O5 C53 1.197(11)
O6 C53 1.337(11)
O6 C54 1.390(13)
O7 C78 1.214(11)
O8 C78 1.335(11)
O8 C79 1.446(12)
N1 C3 1.342(11)
N1 C1 1.422(10)
N1 C5 1.495(10)
N2 C28 1.327(12)
N2 C26 1.445(10)
N2 C30 1.479(10)
N3 C53 1.372(12)
N3 C51 1.439(10)
N3 C55 1.483(11)
N4 C78 1.344(11)
N4 C76 1.405(10)
N4 C80 1.522(11)
C1 C2 1.346(11)
C4 C5 1.534(13)
C5 C6 1.519(13)
C5 C7 1.534(14)
C8 C9 1.353(12)
C8 C13 1.383(12)
C9 C10 1.380(13)
C10 C11 1.403(15)
C11 C12 1.358(14)
C12 C13 1.393(13)
C14 C19 1.390(12)
C14 C15 1.404(13)
C15 C16 1.405(14)
C16 C17 1.361(16)
C17 C18 1.351(16)
C18 C19 1.394(14)
C20 C21 1.383(12)
C20 C25 1.393(12)
C21 C22 1.382(15)
C22 C23 1.392(16)
C23 C24 1.381(15)
C24 C25 1.409(14)
C26 C27 1.333(12)
C29 C30 1.537(13)
C30 C31 1.519(13)
C30 C32 1.545(14)
C33 C38 1.358(13)
C33 C34 1.359(13)
C34 C35 1.365(13)
C35 C36 1.342(16)
C36 C37 1.375(16)
C37 C38 1.385(13)
C39 C44 1.331(16)
C39 C40 1.398(15)
C40 C41 1.406(16)
C41 C42 1.32(2)
C42 C43 1.32(2)
C43 C44 1.453(18)
C45 C46 1.383(14)
C45 C50 1.401(13)
C46 C47 1.406(19)
C47 C48 1.34(2)
C48 C49 1.35(2)
C49 C50 1.383(15)
C51 C52 1.351(11)
C54 C55 1.552(14)
C55 C57 1.477(16)
C55 C56 1.525(16)
C58 C63 1.398(12)
C58 C59 1.408(13)
C59 C60 1.346(14)
C60 C61 1.395(15)
C61 C62 1.373(15)
C62 C63 1.370(13)
C64 C65 1.372(14)
C64 C69 1.394(13)
C65 C66 1.389(16)
C66 C67 1.348(18)
C67 C68 1.369(18)
C68 C69 1.389(14)
C70 C71 1.342(14)
C70 C75 1.374(13)
C71 C72 1.377(16)
C72 C73 1.352(18)
C73 C74 1.410(18)
C74 C75 1.404(15)
C76 C77 1.353(12)
C79 C80 1.538(13)
C80 C81 1.491(13)
C80 C82 1.512(13)
C83 C84 1.396(12)
C83 C88 1.409(13)
C84 C85 1.388(13)
C85 C86 1.360(16)
C86 C87 1.399(17)
C87 C88 1.395(14)
C89 C90 1.381(13)
C89 C94 1.406(14)
C90 C91 1.373(13)
C91 C92 1.389(17)
C92 C93 1.355(18)
C93 C94 1.435(15)
C95 C100 1.357(13)
C95 C96 1.390(13)
C96 C97 1.371(15)
C97 C98 1.41(2)
C98 C99 1.365(19)
C99 C100 1.347(15)
